data_7100180
loop_
_publ_author_name
'Chien-Tien Chen'
'Chin-Hsiung Chien'
'Jin-Sheng Lin'
'Yi-Wen Lin'
'Murthy V. R. K. Moturu'
'Yu-Tai Tao'

_publ_section_title
;
Doubly Ortho-linked Quinoxaline/Triarylamine Hybrid as
a Bifunctional, Dipolar Electroluminescent Template for Optoelectronic
Applications
;
_journal_name_full 'Chemical Communications'
_journal_paper_doi 10.1039/b506409k
_journal_year 2005
_chemical_formula_moiety 'C65 H40 N6 '
_chemical_formula_sum 'C65 H40 N6'
_chemical_formula_weight 905.03
_space_group_IT_number 14
_symmetry_cell_setting monoclinic
_symmetry_space_group_name_Hall '-P 2ybc'
_symmetry_space_group_name_H-M 'P 1 21/c 1'
_cell_angle_alpha 90.0
_cell_angle_beta 92.940(4)
_cell_angle_gamma 90.0
_cell_formula_units_Z 4
_cell_length_a 10.655(2)
_cell_length_b 23.169(4)
_cell_length_c 24.861(4)
_cell_measurement_temperature 293
_cell_volume 6128.9(16)
_diffrn_ambient_temperature 293
_exptl_crystal_density_diffrn 1.121
_refine_ls_R_factor_obs 0.092
_refine_ls_wR_factor_obs 0.118
_cod_depositor_comments
;
The following automatic conversions were performed:
'_symmetry_cell_setting' value 'Monoclinic' changed to 'monoclinic'
according to '/home/saulius/struct/CIF-dictionaries/cif_core.dic'
dictionary named 'cif_core.dic' version 2.4.1 from 2010-06-29.

Automatic conversion script
Id: cif_fix_enum 1527 2010-12-29 10:47:43Z saulius 

The following automatic conversions were performed:

'_atom_site_thermal_displace_type' tag value 'Uij' was replaced with
'Uani' value 71 time.

Automatic conversion script
Id: cif_fix_values 1646 2011-03-28 12:23:43Z adriana 
;
_cod_original_sg_symbol_H-M 'P 21/c'
_cod_original_formula_sum 'C65 H40 N6 '
_cod_database_code 7100180

loop_
_symmetry_equiv_pos_as_xyz
x,y,z
-x,-y,-z
-x,1/2+y,1/2-z
x,1/2-y,1/2+z

loop_
_atom_site_aniso_label
_atom_site_aniso_U_11
_atom_site_aniso_U_22
_atom_site_aniso_U_33
_atom_site_aniso_U_12
_atom_site_aniso_U_13
_atom_site_aniso_U_23
C1 0.027(9) 0.095(16) 0.060(12) -0.002(10) 0.012(8) -0.012(11)
C2 0.045(11) 0.121(18) 0.065(13) -0.008(12) 0.005(9) 0.003(13)
C3 0.053(12) 0.133(20) 0.075(14) -0.025(13) 0.000(10) -0.011(14)
C4 0.058(12) 0.112(19) 0.089(16) -0.042(13) 0.009(11) -0.005(14)
C5 0.078(14) 0.114(18) 0.049(12) -0.028(13) 0.029(10) -0.008(12)
C6 0.049(11) 0.096(16) 0.043(11) -0.003(11) 0.011(9) -0.014(11)
C7 0.054(11) 0.090(15) 0.031(10) 0.014(11) 0.007(8) 0.003(10)
C8 0.061(12) 0.091(16) 0.084(15) 0.022(12) 0.011(11) 0.015(13)
C9 0.094(16) 0.132(21) 0.073(15) 0.019(15) -0.005(12) 0.018(15)
C10 0.103(18) 0.23(3) 0.056(14) 0.044(20) -0.034(13) 0.016(18)
C11 0.114(19) 0.131(23) 0.129(21) -0.002(17) -0.026(16) -0.020(18)
C12 0.096(16) 0.126(21) 0.112(19) 0.026(16) 0.000(14) 0.034(17)
C13 0.055(12) 0.123(19) 0.065(14) 0.010(12) -0.031(10) -0.018(13)
C14 0.057(11) 0.066(14) 0.067(13) -0.001(10) 0.005(10) 0.007(11)
C15 0.049(11) 0.077(14) 0.067(14) 0.009(10) 0.008(10) -0.016(12)
C16 0.062(12) 0.098(17) 0.076(15) 0.012(12) -0.005(11) -0.030(13)
C17 0.082(15) 0.085(17) 0.096(17) 0.005(13) -0.010(13) 0.010(14)
C18 0.064(13) 0.091(17) 0.090(16) 0.012(12) 0.002(11) 0.035(13)
C19 0.069(13) 0.060(14) 0.076(14) 0.011(11) 0.014(11) -0.005(11)
C20 0.053(11) 0.075(15) 0.071(14) 0.005(11) 0.020(10) 0.010(11)
C21 0.033(9) 0.070(14) 0.062(12) 0.009(9) 0.020(8) 0.001(10)
C22 0.048(10) 0.076(14) 0.042(11) -0.003(10) 0.004(8) -0.009(10)
C23 0.044(10) 0.050(12) 0.050(11) -0.009(9) 0.003(8) -0.004(9)
C24 0.043(10) 0.072(14) 0.049(12) -0.010(9) 0.004(9) -0.007(10)
C25 0.054(11) 0.069(14) 0.071(13) 0.005(11) 0.005(10) -0.002(11)
C26 0.047(10) 0.071(14) 0.062(12) 0.006(10) 0.016(9) 0.004(11)
C27 0.039(10) 0.067(13) 0.056(11) -0.002(9) 0.007(8) -0.023(10)
C28 0.053(12) 0.088(15) 0.067(13) -0.006(11) 0.022(10) -0.008(12)
C29 0.050(11) 0.074(14) 0.055(12) 0.012(10) 0.003(9) -0.009(11)
C30 0.033(9) 0.079(14) 0.070(13) -0.009(10) 0.001(9) 0.007(12)
C31 0.035(9) 0.053(12) 0.061(12) 0.008(9) -0.001(8) -0.013(10)
C32 0.031(9) 0.066(13) 0.048(11) -0.007(9) 0.005(8) -0.021(10)
C33 0.046(10) 0.053(13) 0.051(11) -0.006(9) 0.012(9) -0.008(10)
C34 0.036(10) 0.076(15) 0.078(14) -0.005(10) 0.006(10) -0.024(12)
C35 0.072(13) 0.098(17) 0.063(13) -0.004(12) -0.006(11) -0.019(13)
C36 0.091(16) 0.104(19) 0.098(17) -0.005(14) -0.015(13) -0.041(15)
C37 0.061(13) 0.124(21) 0.127(20) 0.016(13) -0.031(13) -0.058(16)
C38 0.060(14) 0.128(21) 0.144(22) -0.015(14) 0.011(14) -0.039(17)
C39 0.060(13) 0.082(17) 0.109(18) -0.007(12) 0.004(12) -0.024(14)
C40 0.049(11) 0.071(14) 0.071(13) -0.014(10) 0.015(10) -0.011(11)
C41 0.078(14) 0.052(13) 0.110(18) 0.013(11) 0.001(12) 0.033(13)
C42 0.088(16) 0.090(18) 0.144(22) -0.028(14) 0.056(15) -0.034(16)
C43 0.055(13) 0.072(17) 0.21(3) 0.015(12) 0.012(15) 0.057(17)
C44 0.090(16) 0.19(3) 0.037(12) -0.005(16) -0.001(11) 0.029(15)
C45 0.064(13) 0.090(16) 0.072(14) 0.001(12) 0.011(11) 0.007(12)
C46 0.058(11) 0.089(15) 0.047(11) -0.002(11) 0.024(9) -0.003(11)
C47 0.054(12) 0.100(17) 0.069(14) -0.021(11) -0.015(10) -0.014(12)
C48 0.067(14) 0.133(20) 0.088(16) -0.042(14) 0.004(12) -0.022(15)
C49 0.084(15) 0.112(19) 0.102(18) -0.017(14) 0.019(13) -0.002(15)
C50 0.074(14) 0.121(19) 0.073(15) -0.013(13) 0.004(11) -0.003(14)
C51 0.056(12) 0.077(15) 0.067(13) -0.009(10) 0.022(10) -0.019(11)
C52 0.048(11) 0.111(17) 0.049(11) 0.026(12) 0.020(9) -0.007(12)
C53 0.052(12) 0.158(22) 0.057(13) 0.034(13) 0.006(10) 0.012(14)
C54 0.123(20) 0.131(22) 0.113(20) 0.018(17) 0.065(16) 0.005(17)
C55 0.067(16) 0.150(25) 0.068(17) 0.032(16) -0.016(13) -0.009(17)
C56 0.114(21) 0.116(23) 0.086(20) 0.009(18) -0.002(16) -0.016(18)
C57 0.084(16) 0.22(3) 0.054(14) -0.012(18) -0.024(12) 0.023(16)
C58 0.076(14) 0.146(22) 0.084(16) 0.025(15) 0.027(12) 0.000(16)
C59 0.072(12) 0.077(15) 0.064(13) -0.005(11) 0.041(10) -0.021(12)
C60 0.056(12) 0.083(15) 0.076(14) -0.004(11) 0.032(10) 0.010(12)
C61 0.088(15) 0.082(16) 0.081(15) -0.006(12) 0.037(12) -0.041(13)
C62 0.114(19) 0.076(18) 0.163(24) 0.018(14) 0.060(17) -0.030(16)
C63 0.099(17) 0.105(19) 0.150(23) 0.033(15) 0.054(16) -0.037(17)
C64 0.065(13) 0.108(18) 0.093(16) 0.028(13) 0.023(12) 0.010(14)
C65 0.066(12) 0.083(15) 0.059(13) 0.014(11) 0.023(10) -0.010(12)
N1 0.040(8) 0.074(11) 0.064(10) 0.002(8) 0.010(7) -0.001(9)
N2 0.064(10) 0.121(15) 0.053(10) 0.008(10) -0.024(8) -0.009(10)
N3 0.053(9) 0.142(16) 0.064(11) -0.005(10) 0.006(8) -0.006(11)
N4 0.042(8) 0.090(12) 0.061(10) 0.006(9) 0.005(7) -0.003(9)
N5 0.068(10) 0.116(15) 0.075(12) 0.026(10) 0.020(9) 0.010(11)
N6 0.069(11) 0.145(17) 0.076(12) -0.050(11) 0.019(9) -0.042(11)

loop_
_atom_site_label
_atom_site_type_symbol
_atom_site_fract_x
_atom_site_fract_y
_atom_site_fract_z
_atom_site_U_iso_or_equiv
_atom_site_thermal_displace_type
_atom_site_calc_flag
_atom_site_refinement_flags
C1 C 0.7672(13) 0.2099(8) 0.0175(6) 0.060(12) Uani ? .
C2 C 0.8558(15) 0.2337(9) 0.0529(7) 0.077(14) Uani ? .
C3 C 0.9513(16) 0.2663(10) 0.0351(7) 0.087(15) Uani ? .
C4 C 0.9596(16) 0.2755(9) -0.0182(8) 0.086(15) Uani ? .
C5 C 0.8728(16) 0.2511(9) -0.0541(7) 0.080(13) Uani ? .
C6 C 0.7737(14) 0.2178(8) -0.0373(6) 0.062(12) Uani ? .
C7 C 0.6799(14) 0.1918(8) -0.0759(6) 0.058(12) Uani ? .
C8 C 0.5742(16) 0.2055(8) -0.1564(8) 0.079(14) Uani ? .
C9 C 0.5425(19) 0.2379(10) -0.2045(8) 0.100(16) Uani ? .
C10 C 0.4577(20) 0.2170(13) -0.2422(8) 0.132(21) Uani ? .
C11 C 0.4040(21) 0.1626(11) -0.2351(10) 0.126(19) Uani ? .
C12 C 0.4345(20) 0.1294(10) -0.1918(9) 0.111(17) Uani ? .
C13 C 0.5189(15) 0.1504(9) -0.1514(7) 0.082(14) Uani ? .
C14 C 0.6247(15) 0.1367(8) -0.0715(7) 0.064(12) Uani ? .
C15 C 0.6521(15) 0.0968(8) -0.0271(7) 0.064(12) Uani ? .
C16 C 0.6562(16) 0.0386(9) -0.0362(7) 0.079(14) Uani ? .
C17 C 0.6731(18) -0.0008(9) 0.0044(8) 0.088(15) Uani ? .
C18 C 0.6895(17) 0.0190(9) 0.0568(8) 0.082(14) Uani ? .
C19 C 0.6865(16) 0.0759(8) 0.0665(7) 0.068(12) Uani ? .
C20 C 0.6699(15) 0.1161(8) 0.0263(7) 0.066(12) Uani ? .
C21 C 0.5656(13) 0.2019(7) 0.0623(7) 0.055(11) Uani ? .
C22 C 0.4668(14) 0.1676(7) 0.0790(6) 0.055(12) Uani ? .
C23 C 0.3649(13) 0.1924(7) 0.1027(6) 0.048(10) Uani ? .
C24 C 0.3600(13) 0.2516(7) 0.1090(6) 0.055(12) Uani ? .
C25 C 0.4561(15) 0.2869(8) 0.0913(7) 0.065(12) Uani ? .
C26 C 0.5572(14) 0.2607(8) 0.0682(7) 0.060(11) Uani ? .
C27 C 0.2417(13) 0.2659(7) 0.1356(6) 0.054(10) Uani ? .
C28 C 0.1869(15) 0.3186(8) 0.1474(7) 0.069(12) Uani ? .
C29 C 0.0741(14) 0.3180(8) 0.1738(7) 0.060(12) Uani ? .
C30 C 0.0140(13) 0.2659(8) 0.1845(7) 0.061(12) Uani ? .
C31 C 0.0677(13) 0.2147(7) 0.1705(6) 0.050(10) Uani ? .
C32 C 0.1802(13) 0.2148(7) 0.1458(6) 0.048(10) Uani ? .
C33 C 0.2517(14) 0.1632(7) 0.1261(6) 0.050(10) Uani ? .
C34 C 0.1714(14) 0.1319(8) 0.0851(7) 0.063(12) Uani ? .
C35 C 0.1619(17) 0.1513(9) 0.0329(7) 0.078(14) Uani ? .
C36 C 0.0798(18) 0.1256(9) -0.0034(8) 0.098(16) Uani ? .
C37 C 0.0066(18) 0.0804(10) 0.0101(9) 0.105(16) Uani ? .
C38 C 0.0156(17) 0.0596(10) 0.0625(9) 0.110(18) Uani ? .
C39 C 0.0971(16) 0.0853(8) 0.1005(8) 0.084(14) Uani ? .
C40 C 0.3026(14) 0.1233(8) 0.1723(7) 0.063(12) Uani ? .
C41 C 0.3578(17) 0.0720(8) 0.1584(8) 0.080(14) Uani ? .
C42 C 0.4127(18) 0.0373(9) 0.1954(9) 0.106(17) Uani ? .
C43 C 0.4175(17) 0.0512(9) 0.2484(10) 0.113(19) Uani ? .
C44 C 0.3622(18) 0.1021(11) 0.2651(7) 0.106(19) Uani ? .
C45 C 0.3054(16) 0.1388(8) 0.2265(7) 0.075(13) Uani ? .
C46 C -0.1631(15) 0.2169(8) 0.2267(6) 0.064(12) Uani ? .
C47 C -0.2608(15) 0.1919(8) 0.1991(7) 0.075(13) Uani ? .
C48 C -0.3167(17) 0.1442(10) 0.2190(8) 0.096(16) Uani ? .
C49 C -0.2708(18) 0.1223(9) 0.2663(9) 0.099(16) Uani ? .
C50 C -0.1717(17) 0.1467(9) 0.2953(8) 0.089(16) Uani ? .
C51 C -0.1166(15) 0.1952(8) 0.2754(7) 0.066(12) Uani ? .
C52 C -0.0097(14) 0.2214(8) 0.3088(6) 0.069(13) Uani ? .
C53 C 0.1657(15) 0.2109(10) 0.3689(7) 0.089(16) Uani ? .
C54 C 0.2475(21) 0.1708(10) 0.4013(9) 0.120(19) Uani ? .
C55 C 0.3420(21) 0.2065(12) 0.4331(9) 0.095(18) Uani ? .
C56 C 0.3384(24) 0.2607(12) 0.4401(10) 0.106(20) Uani ? .
C57 C 0.2745(19) 0.2911(12) 0.4087(8) 0.121(20) Uani ? .
C58 C 0.1808(18) 0.2676(10) 0.3752(8) 0.101(16) Uani ? .
C59 C 0.0076(16) 0.2836(8) 0.3156(7) 0.070(12) Uani ? .
C60 C -0.0837(15) 0.3269(8) 0.2920(7) 0.071(13) Uani ? .
C61 C -0.1187(17) 0.3750(8) 0.3221(7) 0.082(14) Uani ? .
C62 C -0.2051(20) 0.4141(9) 0.3033(10) 0.116(18) Uani ? .
C63 C -0.2582(20) 0.4048(10) 0.2523(9) 0.116(18) Uani ? .
C64 C -0.2281(16) 0.3586(9) 0.2199(8) 0.088(15) Uani ? .
C65 C -0.1408(16) 0.3200(8) 0.2398(7) 0.069(12) Uani ? .
N1 N 0.6669(11) 0.1758(6) 0.0379(5) 0.059(10) Uani ? .
N2 N 0.5468(13) 0.1163(7) -0.1088(6) 0.080(11) Uani ? .
N3 N 0.6561(12) 0.2253(8) -0.1181(6) 0.086(12) Uani ? .
N4 N -0.1091(11) 0.2690(6) 0.2081(5) 0.064(10) Uani ? .
N5 N 0.0672(13) 0.1861(7) 0.3355(6) 0.085(11) Uani ? .
N6 N 0.1015(13) 0.3043(8) 0.3482(6) 0.096(12) Uani ? .
H2 H 0.851 0.224 0.094 0.0684 Uiso ? .
H3 H 1.015 0.285 0.060 0.0778 Uiso ? .
H4 H 1.030 0.300 -0.033 0.0758 Uiso ? .
H5 H 0.879 0.258 -0.095 0.0716 Uiso ? .
H9 H 0.585 0.280 -0.211 0.1075 Uiso ? .
H10 H 0.435 0.237 -0.277 0.1099 Uiso ? .
H11 H 0.346 0.148 -0.267 0.1123 Uiso ? .
H12 H 0.386 0.088 -0.189 0.1079 Uiso ? .
H16 H 0.650 0.022 -0.075 0.0814 Uiso ? .
H17 H 0.673 -0.044 -0.004 0.0814 Uiso ? .
H18 H 0.702 -0.012 0.086 0.0708 Uiso ? .
H19 H 0.700 0.086 0.106 0.0639 Uiso ? .
H22 H 0.468 0.123 0.073 0.0555 Uiso ? .
H25 H 0.450 0.331 0.096 0.0622 Uiso ? .
H26 H 0.627 0.283 0.053 0.0634 Uiso ? .
H28 H 0.233 0.357 0.138 0.0679 Uiso ? .
H29 H 0.033 0.357 0.184 0.0641 Uiso ? .
H31 H 0.023 0.178 0.180 0.0545 Uiso ? .
H35 H 0.219 0.184 0.022 0.0783 Uiso ? .
H36 H 0.067 0.137 -0.042 0.0945 Uiso ? .
H37 H -0.054 0.061 -0.016 0.0914 Uiso ? .
H38 H -0.046 0.024 0.069 0.0957 Uiso ? .
H39 H 0.107 0.066 0.138 0.0895 Uiso ? .
H41 H 0.363 0.055 0.123 0.0768 Uiso ? .
H42 H 0.456 -0.002 0.190 0.0835 Uiso ? .
H43 H 0.461 0.025 0.280 0.0835 Uiso ? .
H44 H 0.362 0.111 0.305 0.1017 Uiso ? .
H45 H 0.269 0.177 0.237 0.0762 Uiso ? .
H47 H -0.295 0.208 0.163 0.0714 Uiso ? .
H48 H -0.392 0.123 0.200 0.0871 Uiso ? .
H49 H -0.307 0.081 0.279 0.0996 Uiso ? .
H50 H -0.143 0.130 0.333 0.0900 Uiso ? .
H54 H 0.232 0.123 0.401 0.1189 Uiso ? .
H55 H 0.395 0.175 0.456 0.1080 Uiso ? .
H56 H 0.414 0.269 0.461 0.1032 Uiso ? .
H57 H 0.286 0.336 0.414 0.0980 Uiso ? .
H61 H -0.076 0.382 0.361 0.0810 Uiso ? .
H62 H -0.222 0.448 0.326 0.1036 Uiso ? .
H63 H -0.326 0.436 0.244 0.0997 Uiso ? .
H64 H -0.269 0.356 0.183 0.0905 Uiso ? .

loop_
_geom_bond_atom_site_label_1
_geom_bond_atom_site_label_2
_geom_bond_distance
_geom_bond_site_symmetry_1
_geom_bond_site_symmetry_2
_geom_bond_publ_flag
C1 C2 1.373(24) ? ? ?
C1 C6 1.380(22) ? ? ?
C1 N1 1.441(19) ? ? ?
C2 C3 1.360(25) ? ? ?
C3 C4 1.35(3) ? ? ?
C4 C5 1.37(3) ? ? ?
C5 C6 1.390(23) ? ? ?
C6 C7 1.477(23) ? ? ?
C7 C14 1.412(25) ? ? ?
C7 N3 1.319(22) ? ? ?
C8 C9 1.44(3) ? ? ?
C8 C13 1.41(3) ? ? ?
C8 N3 1.340(24) ? ? ?
C9 C10 1.36(3) ? ? ?
C10 C11 1.40(4) ? ? ?
C11 C12 1.35(3) ? ? ?
C12 C13 1.40(3) ? ? ?
C13 N2 1.342(24) ? ? ?
C14 C15 1.459(25) ? ? ?
C14 N2 1.301(22) ? ? ?
C15 C16 1.37(3) ? ? ?
C15 C20 1.402(25) ? ? ?
C16 C17 1.37(3) ? ? ?
C17 C18 1.39(3) ? ? ?
C18 C19 1.34(3) ? ? ?
C19 C20 1.371(25) ? ? ?
C20 N1 1.415(23) ? ? ?
C21 C22 1.399(22) ? ? ?
C21 C26 1.373(24) ? ? ?
C21 N1 1.402(18) ? ? ?
C22 C23 1.385(21) ? ? ?
C23 C24 1.382(23) ? ? ?
C23 C33 1.525(20) ? ? ?
C24 C25 1.400(22) ? ? ?
C24 C27 1.491(20) ? ? ?
C25 C26 1.386(22) ? ? ?
C27 C28 1.391(24) ? ? ?
C27 C32 1.383(23) ? ? ?
C28 C29 1.399(21) ? ? ?
C29 C30 1.398(24) ? ? ?
C30 C31 1.370(23) ? ? ?
C30 N4 1.466(18) ? ? ?
C31 C32 1.375(19) ? ? ?
C32 C33 1.513(21) ? ? ?
C33 C34 1.486(22) ? ? ?
C33 C40 1.549(24) ? ? ?
C34 C35 1.37(3) ? ? ?
C34 C39 1.40(3) ? ? ?
C35 C36 1.36(3) ? ? ?
C36 C37 1.36(3) ? ? ?
C37 C38 1.39(3) ? ? ?
C38 C39 1.38(3) ? ? ?
C40 C41 1.38(3) ? ? ?
C40 C45 1.394(25) ? ? ?
C41 C42 1.33(3) ? ? ?
C42 C43 1.35(3) ? ? ?
C43 C44 1.39(3) ? ? ?
C44 C45 1.40(3) ? ? ?
C46 C47 1.347(24) ? ? ?
C46 C51 1.377(25) ? ? ?
C46 N4 1.425(22) ? ? ?
C47 C48 1.36(3) ? ? ?
C48 C49 1.35(3) ? ? ?
C49 C50 1.37(3) ? ? ?
C50 C51 1.37(3) ? ? ?
C51 C52 1.503(24) ? ? ?
C52 C59 1.46(3) ? ? ?
C52 N5 1.314(23) ? ? ?
C53 C54 1.48(3) ? ? ?
C53 C58 1.33(3) ? ? ?
C53 N5 1.42(3) ? ? ?
C54 C55 1.50(4) ? ? ?
C55 C56 1.27(4) ? ? ?
C56 C57 1.23(3) ? ? ?
C57 C58 1.38(3) ? ? ?
C58 N6 1.35(3) ? ? ?
C59 C60 1.50(3) ? ? ?
C59 N6 1.343(23) ? ? ?
C60 C61 1.403(25) ? ? ?
C60 C65 1.41(3) ? ? ?
C61 C62 1.36(3) ? ? ?
C62 C63 1.38(3) ? ? ?
C63 C64 1.39(3) ? ? ?
C64 C65 1.37(3) ? ? ?
C65 N4 1.470(22) ? ? ?
